data_4036027
loop_
_publ_author_name
'Bandi, Vijayalakshmi'
'Kavala, Veerababurao'
'Konala, Ashok'
'Hsu, Che-Hao'
'Villuri, Bharath Kumar'
'Reddy, Sabbasani Rajasekhara'
'Lin, LiChun'
'Kuo, Chun-Wei'
'Yao, Ching-Fa'

_publ_section_title
;
 Synthesis of Polysubstituted Cyclopentene and Cyclopenta[ b]carbazole
 Analogues from Unsymmetrical 4-Arylidene-3,6-diarylhex-2-en-5-ynal and
 Indole Derivatives via an Iodine Mediated Electrocyclization Reaction.
;
_journal_issue 6
_journal_name_full 'The Journal of organic chemistry'
_journal_page_first 3036
_journal_page_last 3044
_journal_paper_doi 10.1021/acs.joc.8b02168
_journal_volume 84
_journal_year 2019
_chemical_formula_moiety 'C45 H36 N2 O2'
_chemical_formula_sum 'C45 H36 N2 O2'
_chemical_formula_weight 636.76
_space_group_IT_number 2
_space_group_name_Hall '-P 1'
_space_group_name_H-M_alt 'P -1'
_symmetry_cell_setting triclinic
_symmetry_space_group_name_H-M 'P -1'
_atom_sites_solution_hydrogens geom
_atom_sites_solution_primary direct
_atom_sites_solution_secondary difmap
_audit_creation_method SHELXL-97
_cell_angle_alpha 83.142(7)
_cell_angle_beta 77.790(7)
_cell_angle_gamma 67.611(8)
_cell_formula_units_Z 2
_cell_length_a 11.134(2)
_cell_length_b 12.176(3)
_cell_length_c 13.759(3)
_cell_measurement_reflns_used 1171
_cell_measurement_temperature 200(2)
_cell_measurement_theta_max 21.08
_cell_measurement_theta_min 2.72
_cell_volume 1684.1(6)
_computing_molecular_graphics 'Ortep-3 for Windows (Farrugia, 1997)'
_computing_publication_material 'WinGX publication routines (Farrugia, 1999)'
_computing_structure_refinement 'SHELXL-97 (Sheldrick, 1997)'
_computing_structure_solution 'SHELXS-86 (Sheldrick, 1986)'
_diffrn_ambient_temperature 200(2)
_diffrn_measured_fraction_theta_full 0.992
_diffrn_measured_fraction_theta_max 0.992
_diffrn_measurement_device_type 'Bruker APEX2'
_diffrn_radiation_monochromator graphite
_diffrn_radiation_source 'fine-focus sealed tube'
_diffrn_radiation_type MoK\a
_diffrn_radiation_wavelength 0.71073
_diffrn_reflns_av_R_equivalents 0.0957
_diffrn_reflns_av_sigmaI/netI 0.1549
_diffrn_reflns_limit_h_max 13
_diffrn_reflns_limit_h_min -13
_diffrn_reflns_limit_k_max 14
_diffrn_reflns_limit_k_min -11
_diffrn_reflns_limit_l_max 16
_diffrn_reflns_limit_l_min -16
_diffrn_reflns_number 13220
_diffrn_reflns_theta_full 25.10
_diffrn_reflns_theta_max 25.10
_diffrn_reflns_theta_min 2.01
_exptl_absorpt_coefficient_mu 0.076
_exptl_absorpt_correction_T_max 0.9962
_exptl_absorpt_correction_T_min 0.9901
_exptl_absorpt_correction_type multi-scan
_exptl_crystal_colour colorless
_exptl_crystal_density_diffrn 1.256
_exptl_crystal_density_method 'not measured'
_exptl_crystal_description prism
_exptl_crystal_F_000 672
_exptl_crystal_size_max 0.13
_exptl_crystal_size_mid 0.11
_exptl_crystal_size_min 0.05
_refine_diff_density_max 0.765
_refine_diff_density_min -0.337
_refine_diff_density_rms 0.056
_refine_ls_extinction_method none
_refine_ls_goodness_of_fit_ref 0.947
_refine_ls_hydrogen_treatment constr
_refine_ls_matrix_type full
_refine_ls_number_parameters 442
_refine_ls_number_reflns 5954
_refine_ls_number_restraints 0
_refine_ls_restrained_S_all 0.947
_refine_ls_R_factor_all 0.1791
_refine_ls_R_factor_gt 0.0681
_refine_ls_shift/su_max 0.002
_refine_ls_shift/su_mean 0.000
_refine_ls_structure_factor_coef Fsqd
_refine_ls_weighting_details 'calc w=1/[\s^2^(Fo^2^)+(0.0986P)^2^+0.0000P] where P=(Fo^2^+2Fc^2^)/3'
_refine_ls_weighting_scheme calc
_refine_ls_wR_factor_gt 0.1581
_refine_ls_wR_factor_ref 0.2229
_reflns_number_gt 2632
_reflns_number_total 5954
_reflns_threshold_expression >2sigma(I)
_cod_data_source_file jo8b02168_si_003.cif
_cod_data_source_block a16363
_cod_original_cell_volume 1684.1(7)
_cod_database_code 4036027

loop_
_symmetry_equiv_pos_as_xyz
'x, y, z'
'-x, -y, -z'

loop_
_atom_site_label
_atom_site_type_symbol
_atom_site_fract_x
_atom_site_fract_y
_atom_site_fract_z
_atom_site_U_iso_or_equiv
_atom_site_adp_type
_atom_site_occupancy
_atom_site_symmetry_multiplicity
_atom_site_calc_flag
_atom_site_refinement_flags
C1 C 1.1452(5) 0.5517(4) 0.7413(3) 0.0361(11) Uani 1 1 d .
C2 C 1.2616(5) 0.5742(4) 0.7208(3) 0.0447(12) Uani 1 1 d .
H2 H 1.2715 0.6330 0.7546 0.054 Uiso 1 1 calc R
C3 C 1.3617(5) 0.5084(4) 0.6498(3) 0.0457(13) Uani 1 1 d .
H3 H 1.4422 0.5222 0.6341 0.055 Uiso 1 1 calc R
C4 C 1.3478(5) 0.4216(4) 0.6003(3) 0.0469(13) Uani 1 1 d .
H4 H 1.4193 0.3772 0.5520 0.056 Uiso 1 1 calc R
C5 C 1.2332(5) 0.3989(4) 0.6199(3) 0.0396(12) Uani 1 1 d .
H5 H 1.2257 0.3392 0.5857 0.048 Uiso 1 1 calc R
C6 C 1.1273(4) 0.4647(4) 0.6909(3) 0.0330(11) Uani 1 1 d .
C7 C 0.9925(4) 0.4691(3) 0.7297(3) 0.0295(10) Uani 1 1 d .
C8 C 0.9166(4) 0.4072(3) 0.7077(3) 0.0274(10) Uani 1 1 d .
C9 C 0.9801(4) 0.3188(3) 0.6284(3) 0.0300(10) Uani 1 1 d .
C10 C 1.0426(5) 0.1986(4) 0.6510(3) 0.0412(12) Uani 1 1 d .
H10 H 1.0411 0.1703 0.7185 0.049 Uiso 1 1 calc R
C11 C 1.1073(5) 0.1197(4) 0.5751(3) 0.0532(14) Uani 1 1 d .
H11 H 1.1501 0.0378 0.5913 0.064 Uiso 1 1 calc R
C12 C 1.1106(5) 0.1580(4) 0.4774(3) 0.0516(14) Uani 1 1 d .
H12 H 1.1557 0.1032 0.4261 0.062 Uiso 1 1 calc R
C13 C 1.0475(5) 0.2771(4) 0.4542(3) 0.0489(13) Uani 1 1 d .
H13 H 1.0489 0.3048 0.3866 0.059 Uiso 1 1 calc R
C14 C 0.9818(4) 0.3563(4) 0.5300(3) 0.0381(12) Uani 1 1 d .
H14 H 0.9373 0.4379 0.5135 0.046 Uiso 1 1 calc R
C15 C 0.7882(4) 0.4356(3) 0.7609(3) 0.0292(10) Uani 1 1 d .
C16 C 0.6826(4) 0.3910(3) 0.7602(3) 0.0296(10) Uani 1 1 d .
C17 C 0.6847(4) 0.2978(4) 0.6976(3) 0.0325(11) Uani 1 1 d .
C18 C 0.7056(4) 0.3081(4) 0.5942(3) 0.0399(12) Uani 1 1 d .
H18 H 0.7276 0.3727 0.5610 0.048 Uiso 1 1 calc R
C19 C 0.6950(5) 0.2261(4) 0.5392(3) 0.0475(13) Uani 1 1 d .
H19 H 0.7106 0.2342 0.4686 0.057 Uiso 1 1 calc R
C20 C 0.6621(5) 0.1332(4) 0.5855(4) 0.0551(15) Uani 1 1 d .
H20 H 0.6536 0.0772 0.5475 0.066 Uiso 1 1 calc R
C21 C 0.6414(5) 0.1216(4) 0.6878(4) 0.0540(14) Uani 1 1 d .
H21 H 0.6191 0.0567 0.7202 0.065 Uiso 1 1 calc R
C22 C 0.6524(5) 0.2028(4) 0.7441(3) 0.0429(12) Uani 1 1 d .
H22 H 0.6379 0.1934 0.8146 0.051 Uiso 1 1 calc R
C23 C 0.5760(4) 0.4485(3) 0.8264(3) 0.0340(11) Uani 1 1 d .
H23 H 0.4965 0.4331 0.8387 0.041 Uiso 1 1 calc R
C24 C 0.5955(4) 0.5399(3) 0.8791(3) 0.0312(11) Uani 1 1 d .
H24 H 0.5895 0.5166 0.9516 0.037 Uiso 1 1 calc R
C25 C 0.4980(4) 0.6638(3) 0.8670(3) 0.0305(10) Uani 1 1 d .
C26 C 0.4930(4) 0.7413(4) 0.7786(3) 0.0333(11) Uani 1 1 d .
C27 C 0.5687(5) 0.7297(4) 0.6821(3) 0.0439(13) Uani 1 1 d .
H27 H 0.6384 0.6570 0.6629 0.053 Uiso 1 1 calc R
C28 C 0.5394(5) 0.8265(4) 0.6159(4) 0.0556(14) Uani 1 1 d .
H28 H 0.5909 0.8198 0.5508 0.067 Uiso 1 1 calc R
C29 C 0.4370(5) 0.9334(4) 0.6416(4) 0.0556(15) Uani 1 1 d .
H29 H 0.4198 0.9981 0.5939 0.067 Uiso 1 1 calc R
C30 C 0.3600(5) 0.9470(4) 0.7349(4) 0.0484(13) Uani 1 1 d .
H30 H 0.2893 1.0197 0.7526 0.058 Uiso 1 1 calc R
C31 C 0.3896(5) 0.8505(4) 0.8023(3) 0.0376(11) Uani 1 1 d .
C32 C 0.4002(5) 0.7286(4) 0.9382(3) 0.0422(12) Uani 1 1 d .
H32 H 0.3804 0.7007 1.0049 0.051 Uiso 1 1 calc R
C33 C 0.7367(4) 0.5233(3) 0.8345(3) 0.0277(10) Uani 1 1 d .
C34 C 0.8084(4) 0.5845(3) 0.8575(3) 0.0311(11) Uani 1 1 d .
C35 C 0.7514(4) 0.6767(3) 0.9340(3) 0.0308(11) Uani 1 1 d .
C36 C 0.7081(4) 0.7961(4) 0.9082(3) 0.0404(12) Uani 1 1 d .
H36 H 0.7164 0.8214 0.8399 0.048 Uiso 1 1 calc R
C37 C 0.6525(5) 0.8800(4) 0.9805(4) 0.0539(14) Uani 1 1 d .
H37 H 0.6241 0.9623 0.9617 0.065 Uiso 1 1 calc R
C38 C 0.6385(5) 0.8443(5) 1.0795(4) 0.0545(15) Uani 1 1 d .
H38 H 0.5982 0.9020 1.1289 0.065 Uiso 1 1 calc R
C39 C 0.6824(5) 0.7254(4) 1.1071(3) 0.0515(14) Uani 1 1 d .
H39 H 0.6743 0.7007 1.1756 0.062 Uiso 1 1 calc R
C40 C 0.7384(5) 0.6421(4) 1.0350(3) 0.0418(12) Uani 1 1 d .
H40 H 0.7685 0.5599 1.0543 0.050 Uiso 1 1 calc R
C41 C 0.9368(4) 0.5562(3) 0.8025(3) 0.0295(10) Uani 1 1 d .
C42 C -0.0321(6) 0.2619(5) -0.0514(4) 0.0778(19) Uani 1 1 d .
H42A H -0.0850 0.3236 -0.0037 0.117 Uiso 1 1 calc R
H42B H -0.0896 0.2501 -0.0909 0.117 Uiso 1 1 calc R
H42C H 0.0354 0.2865 -0.0957 0.117 Uiso 1 1 calc R
C43 C 0.0320(5) 0.1502(5) 0.0024(4) 0.0521(14) Uani 1 1 d .
C44 C 0.0514(6) 0.0556(5) 0.1619(5) 0.077(2) Uani 1 1 d .
H44A H 0.1491 0.0227 0.1451 0.093 Uiso 1 1 calc R
H44B H 0.0181 -0.0056 0.1506 0.093 Uiso 1 1 calc R
C45 C 0.0078(8) 0.0894(6) 0.2671(4) 0.111(3) Uani 1 1 d .
H45A H 0.0422 0.0193 0.3106 0.167 Uiso 1 1 calc R
H45B H -0.0889 0.1214 0.2829 0.167 Uiso 1 1 calc R
H45C H 0.0412 0.1501 0.2773 0.167 Uiso 1 1 calc R
O1 O 0.1039(4) 0.0538(3) -0.0326(3) 0.0871(14) Uani 1 1 d .
O2 O -0.0012(3) 0.1618(3) 0.1005(2) 0.0474(9) Uani 1 1 d .
N1 N 1.0298(4) 0.6042(3) 0.8090(2) 0.0361(9) Uani 1 1 d .
H1 H 1.0175 0.6595 0.8497 0.043 Uiso 1 1 calc R
N2 N 0.3340(4) 0.8401(3) 0.9003(3) 0.0453(11) Uani 1 1 d .
H2A H 0.2667 0.8959 0.9336 0.054 Uiso 1 1 calc R

loop_
_atom_site_aniso_label
_atom_site_aniso_U_11
_atom_site_aniso_U_22
_atom_site_aniso_U_33
_atom_site_aniso_U_23
_atom_site_aniso_U_13
_atom_site_aniso_U_12
C1 0.035(3) 0.033(2) 0.034(3) -0.004(2) -0.007(2) -0.004(2)
C2 0.036(3) 0.057(3) 0.048(3) -0.003(2) -0.011(3) -0.023(3)
C3 0.028(3) 0.058(3) 0.050(3) -0.010(3) -0.002(2) -0.016(3)
C4 0.026(3) 0.059(3) 0.048(3) -0.008(3) 0.004(2) -0.010(2)
C5 0.037(3) 0.044(3) 0.032(3) -0.005(2) -0.005(2) -0.009(2)
C6 0.028(3) 0.038(2) 0.028(2) -0.002(2) -0.004(2) -0.006(2)
C7 0.029(3) 0.026(2) 0.026(2) -0.0026(18) -0.001(2) -0.004(2)
C8 0.027(3) 0.024(2) 0.028(2) -0.0061(18) -0.004(2) -0.0054(19)
C9 0.029(3) 0.031(2) 0.028(2) -0.0018(19) -0.005(2) -0.009(2)
C10 0.048(3) 0.034(2) 0.035(3) -0.003(2) -0.009(2) -0.005(2)
C11 0.065(4) 0.029(2) 0.050(3) -0.011(2) -0.011(3) 0.003(2)
C12 0.059(4) 0.048(3) 0.033(3) -0.018(2) -0.004(3) -0.001(3)
C13 0.053(4) 0.052(3) 0.033(3) -0.008(2) -0.008(2) -0.007(3)
C14 0.037(3) 0.035(2) 0.033(3) -0.003(2) -0.002(2) -0.005(2)
C15 0.032(3) 0.028(2) 0.028(2) -0.0020(18) -0.004(2) -0.012(2)
C16 0.030(3) 0.026(2) 0.031(2) -0.0029(19) -0.005(2) -0.007(2)
C17 0.026(3) 0.031(2) 0.040(3) -0.007(2) -0.003(2) -0.008(2)
C18 0.036(3) 0.043(3) 0.039(3) -0.013(2) -0.002(2) -0.012(2)
C19 0.041(3) 0.055(3) 0.043(3) -0.020(3) -0.004(2) -0.010(3)
C20 0.046(4) 0.049(3) 0.068(4) -0.035(3) -0.009(3) -0.006(3)
C21 0.052(4) 0.038(3) 0.074(4) -0.018(3) -0.006(3) -0.018(3)
C22 0.045(3) 0.037(3) 0.047(3) -0.010(2) -0.004(2) -0.015(2)
C23 0.031(3) 0.030(2) 0.042(3) -0.003(2) -0.003(2) -0.014(2)
C24 0.030(3) 0.029(2) 0.030(2) -0.0069(19) 0.001(2) -0.007(2)
C25 0.030(3) 0.027(2) 0.031(2) -0.0029(19) 0.000(2) -0.010(2)
C26 0.029(3) 0.035(2) 0.039(3) -0.008(2) -0.006(2) -0.013(2)
C27 0.046(3) 0.040(3) 0.042(3) -0.003(2) -0.006(2) -0.013(2)
C28 0.060(4) 0.058(3) 0.044(3) 0.003(3) -0.005(3) -0.019(3)
C29 0.071(4) 0.042(3) 0.053(3) 0.007(3) -0.025(3) -0.016(3)
C30 0.052(4) 0.032(3) 0.063(3) -0.004(3) -0.025(3) -0.009(2)
C31 0.034(3) 0.032(2) 0.045(3) -0.007(2) -0.007(2) -0.009(2)
C32 0.037(3) 0.037(3) 0.048(3) -0.008(2) 0.000(2) -0.011(2)
C33 0.027(3) 0.027(2) 0.026(2) -0.0052(18) -0.0016(19) -0.006(2)
C34 0.031(3) 0.030(2) 0.031(2) -0.0067(19) -0.005(2) -0.008(2)
C35 0.027(3) 0.031(2) 0.034(3) -0.009(2) -0.002(2) -0.009(2)
C36 0.041(3) 0.033(2) 0.045(3) -0.008(2) 0.002(2) -0.013(2)
C37 0.049(4) 0.034(3) 0.072(4) -0.020(3) 0.003(3) -0.011(2)
C38 0.042(3) 0.059(3) 0.060(4) -0.036(3) 0.010(3) -0.016(3)
C39 0.048(4) 0.063(3) 0.041(3) -0.025(3) 0.001(3) -0.015(3)
C40 0.043(3) 0.039(3) 0.038(3) -0.010(2) -0.003(2) -0.010(2)
C41 0.035(3) 0.027(2) 0.027(2) -0.0017(19) -0.011(2) -0.010(2)
C42 0.091(5) 0.089(5) 0.051(4) 0.003(3) -0.022(3) -0.027(4)
C43 0.044(3) 0.053(3) 0.061(4) -0.027(3) -0.011(3) -0.011(3)
C44 0.091(5) 0.044(3) 0.117(5) 0.022(4) -0.063(4) -0.031(3)
C45 0.208(9) 0.100(5) 0.067(4) 0.029(4) -0.062(5) -0.092(6)
O1 0.068(3) 0.072(3) 0.117(3) -0.048(3) -0.006(3) -0.014(2)
O2 0.057(2) 0.0426(19) 0.043(2) -0.0079(16) -0.0154(17) -0.0134(17)
N1 0.032(2) 0.038(2) 0.040(2) -0.0156(17) -0.0011(18) -0.0142(18)
N2 0.038(3) 0.031(2) 0.053(3) -0.0134(19) 0.005(2) -0.0004(19)

loop_
_atom_type_symbol
_atom_type_description
_atom_type_scat_dispersion_real
_atom_type_scat_dispersion_imag
_atom_type_scat_source
C C 0.0033 0.0016 'International Tables Vol C Tables 4.2.6.8 and 6.1.1.4'
H H 0.0000 0.0000 'International Tables Vol C Tables 4.2.6.8 and 6.1.1.4'
O O 0.0106 0.0060 'International Tables Vol C Tables 4.2.6.8 and 6.1.1.4'
N N 0.0061 0.0033 'International Tables Vol C Tables 4.2.6.8 and 6.1.1.4'

loop_
_geom_angle_atom_site_label_1
_geom_angle_atom_site_label_2
_geom_angle_atom_site_label_3
_geom_angle
C2 C1 N1 129.5(4)
C2 C1 C6 122.4(4)
N1 C1 C6 108.1(4)
C3 C2 C1 117.5(4)
C3 C2 H2 121.2
C1 C2 H2 121.2
C2 C3 C4 121.4(5)
C2 C3 H3 119.3
C4 C3 H3 119.3
C5 C4 C3 121.5(4)
C5 C4 H4 119.3
C3 C4 H4 119.3
C4 C5 C6 119.4(4)
C4 C5 H5 120.3
C6 C5 H5 120.3
C5 C6 C1 117.8(4)
C5 C6 C7 135.5(4)
C1 C6 C7 106.7(4)
C41 C7 C8 120.2(4)
C41 C7 C6 106.5(4)
C8 C7 C6 133.4(4)
C15 C8 C7 117.2(3)
C15 C8 C9 125.4(4)
C7 C8 C9 117.4(4)
C14 C9 C10 118.5(4)
C14 C9 C8 119.9(4)
C10 C9 C8 121.6(4)
C11 C10 C9 120.0(4)
C11 C10 H10 120.0
C9 C10 H10 120.0
C12 C11 C10 121.2(4)
C12 C11 H11 119.4
C10 C11 H11 119.4
C11 C12 C13 119.2(4)
C11 C12 H12 120.4
C13 C12 H12 120.4
C12 C13 C14 119.8(4)
C12 C13 H13 120.1
C14 C13 H13 120.1
C9 C14 C13 121.2(4)
C9 C14 H14 119.4
C13 C14 H14 119.4
C8 C15 C33 120.7(4)
C8 C15 C16 133.0(3)
C33 C15 C16 106.4(3)
C23 C16 C15 109.4(3)
C23 C16 C17 122.0(4)
C15 C16 C17 128.6(4)
C22 C17 C18 118.3(4)
C22 C17 C16 118.9(4)
C18 C17 C16 122.5(4)
C19 C18 C17 121.0(4)
C19 C18 H18 119.5
C17 C18 H18 119.5
C20 C19 C18 120.4(5)
C20 C19 H19 119.8
C18 C19 H19 119.8
C19 C20 C21 119.3(4)
C19 C20 H20 120.3
C21 C20 H20 120.3
C20 C21 C22 121.0(5)
C20 C21 H21 119.5
C22 C21 H21 119.5
C21 C22 C17 120.0(4)
C21 C22 H22 120.0
C17 C22 H22 120.0
C16 C23 C24 112.8(4)
C16 C23 H23 123.6
C24 C23 H23 123.6
C25 C24 C23 114.1(4)
C25 C24 C33 114.7(3)
C23 C24 C33 101.1(3)
C25 C24 H24 108.8
C23 C24 H24 108.8
C33 C24 H24 108.8
C32 C25 C26 105.7(4)
C32 C25 C24 127.1(4)
C26 C25 C24 127.1(4)
C27 C26 C31 118.3(4)
C27 C26 C25 134.0(4)
C31 C26 C25 107.7(4)
C28 C27 C26 118.4(4)
C28 C27 H27 120.8
C26 C27 H27 120.8
C27 C28 C29 122.0(5)
C27 C28 H28 119.0
C29 C28 H28 119.0
C30 C29 C28 121.0(5)
C30 C29 H29 119.5
C28 C29 H29 119.5
C29 C30 C31 117.4(5)
C29 C30 H30 121.3
C31 C30 H30 121.3
N2 C31 C30 130.1(4)
N2 C31 C26 107.0(4)
C30 C31 C26 122.9(4)
C25 C32 N2 110.5(4)
C25 C32 H32 124.7
N2 C32 H32 124.7
C34 C33 C15 123.2(4)
C34 C33 C24 126.4(3)
C15 C33 C24 110.3(3)
C33 C34 C41 115.5(3)
C33 C34 C35 122.0(4)
C41 C34 C35 122.4(4)
C36 C35 C40 118.3(4)
C36 C35 C34 121.8(4)
C40 C35 C34 119.8(4)
C35 C36 C37 120.8(4)
C35 C36 H36 119.6
C37 C36 H36 119.6
C38 C37 C36 120.0(4)
C38 C37 H37 120.0
C36 C37 H37 120.0
C39 C38 C37 120.2(4)
C39 C38 H38 119.9
C37 C38 H38 119.9
C38 C39 C40 119.6(5)
C38 C39 H39 120.2
C40 C39 H39 120.2
C39 C40 C35 121.0(4)
C39 C40 H40 119.5
C35 C40 H40 119.5
N1 C41 C34 127.9(3)
N1 C41 C7 108.9(4)
C34 C41 C7 123.2(4)
C43 C42 H42A 109.5
C43 C42 H42B 109.5
H42A C42 H42B 109.5
C43 C42 H42C 109.5
H42A C42 H42C 109.5
H42B C42 H42C 109.5
O1 C43 O2 120.7(5)
O1 C43 C42 127.8(5)
O2 C43 C42 111.5(4)
O2 C44 C45 107.5(5)
O2 C44 H44A 110.2
C45 C44 H44A 110.2
O2 C44 H44B 110.2
C45 C44 H44B 110.2
H44A C44 H44B 108.5
C44 C45 H45A 109.5
C44 C45 H45B 109.5
H45A C45 H45B 109.5
C44 C45 H45C 109.5
H45A C45 H45C 109.5
H45B C45 H45C 109.5
C43 O2 C44 116.5(4)
C41 N1 C1 109.8(3)
C41 N1 H1 125.1
C1 N1 H1 125.1
C31 N2 C32 109.2(4)
C31 N2 H2A 125.4
C32 N2 H2A 125.4

loop_
_geom_bond_atom_site_label_1
_geom_bond_atom_site_label_2
_geom_bond_distance
C1 C2 1.389(6)
C1 N1 1.392(5)
C1 C6 1.427(5)
C2 C3 1.373(6)
C2 H2 0.9500
C3 C4 1.394(6)
C3 H3 0.9500
C4 C5 1.372(6)
C4 H4 0.9500
C5 C6 1.402(5)
C5 H5 0.9500
C6 C7 1.466(6)
C7 C41 1.415(5)
C7 C8 1.422(5)
C8 C15 1.393(5)
C8 C9 1.491(5)
C9 C14 1.374(5)
C9 C10 1.389(5)
C10 C11 1.388(5)
C10 H10 0.9500
C11 C12 1.366(6)
C11 H11 0.9500
C12 C13 1.381(6)
C12 H12 0.9500
C13 C14 1.390(5)
C13 H13 0.9500
C14 H14 0.9500
C15 C33 1.428(5)
C15 C16 1.473(6)
C16 C23 1.338(5)
C16 C17 1.495(5)
C17 C22 1.385(5)
C17 C18 1.392(5)
C18 C19 1.374(6)
C18 H18 0.9500
C19 C20 1.365(6)
C19 H19 0.9500
C20 C21 1.377(6)
C20 H20 0.9500
C21 C22 1.381(6)
C21 H21 0.9500
C22 H22 0.9500
C23 C24 1.502(5)
C23 H23 0.9500
C24 C25 1.500(5)
C24 C33 1.506(6)
C24 H24 1.0000
C25 C32 1.359(5)
C25 C26 1.444(5)
C26 C27 1.406(6)
C26 C31 1.407(5)
C27 C28 1.379(6)
C27 H27 0.9500
C28 C29 1.389(6)
C28 H28 0.9500
C29 C30 1.375(6)
C29 H29 0.9500
C30 C31 1.387(6)
C30 H30 0.9500
C31 N2 1.372(5)
C32 N2 1.374(5)
C32 H32 0.9500
C33 C34 1.382(5)
C34 C41 1.401(6)
C34 C35 1.493(5)
C35 C36 1.374(5)
C35 C40 1.397(5)
C36 C37 1.385(5)
C36 H36 0.9500
C37 C38 1.374(6)
C37 H37 0.9500
C38 C39 1.374(6)
C38 H38 0.9500
C39 C40 1.378(5)
C39 H39 0.9500
C40 H40 0.9500
C41 N1 1.391(5)
C42 C43 1.466(7)
C42 H42A 0.9800
C42 H42B 0.9800
C42 H42C 0.9800
C43 O1 1.228(5)
C43 O2 1.332(5)
C44 O2 1.449(6)
C44 C45 1.481(7)
C44 H44A 0.9900
C44 H44B 0.9900
C45 H45A 0.9800
C45 H45B 0.9800
C45 H45C 0.9800
N1 H1 0.8800
N2 H2A 0.8800
